data_2300745
loop_
_publ_author_name
'Rohl&#xed;&#x10d;ek, Jan'
'Eigner, V&#xe1;clav'
'Czernek, Ji&#x159;&#xed;'
'Brus, Ji&#x159;&#xed;'

_publ_section_title
;
 An advanced approach combining solid-state NMR with powder diffraction
 applied to newly synthesized iso-thio-uronium salts.
;
_journal_coeditor_code UI5023
_journal_issue 'Pt 2'
_journal_name_full 'Journal of applied crystallography'
_journal_page_first 321
_journal_page_last 332
_journal_paper_doi 10.1107/S1600576724012378
_journal_volume 58
_journal_year 2025
_chemical_formula_moiety 'C10 H13 N2 S, Br'
_chemical_formula_sum 'C10 H13 Br N2 S'
_chemical_formula_weight 273.2
_space_group_IT_number 14
_space_group_name_Hall '-P 2yn'
_space_group_name_H-M_alt 'P 1 21/n 1'
_symmetry_cell_setting monoclinic
_symmetry_Int_Tables_number 14
_symmetry_space_group_name_Hall '-P 2yn'
_symmetry_space_group_name_H-M 'P 1 21/n 1'
_cell_angle_alpha 90
_cell_angle_beta 91.141(2)
_cell_angle_gamma 90
_cell_formula_units_Z 4
_cell_length_a 7.9876(2)
_cell_length_b 8.2176(2)
_cell_length_c 17.1250(4)
_cell_measurement_reflns_used 8296
_cell_measurement_temperature 119.99(10)
_cell_measurement_theta_max 67.23
_cell_measurement_theta_min 6.11
_cell_volume 1123.84(5)
_computing_cell_refinement 'CrysAlisPro 1.171.38.43 (Rigaku OD, 2015)'
_computing_data_collection 'CrysAlisPro 1.171.38.43 (Rigaku OD, 2015)'
_computing_data_reduction 'CrysAlisPro 1.171.38.43 (Rigaku OD, 2015)'
_diffrn_ambient_temperature 119.99
_diffrn_detector 'CCD plate'
_diffrn_detector_area_resol_mean 5.1783
_diffrn_measured_fraction_theta_full 1
_diffrn_measured_fraction_theta_max 1
_diffrn_measurement_device 'four-circle diffractometer'
_diffrn_measurement_device_type 'Xcalibur, AtlasS2, Gemini ultra'
_diffrn_measurement_method '\w scans'
_diffrn_radiation_monochromator mirror
_diffrn_radiation_probe x-ray
_diffrn_radiation_source 'X-ray tube'
_diffrn_radiation_type 'Cu K\a'
_diffrn_radiation_wavelength 1.54184
_diffrn_reflns_av_R_equivalents 0.0307
_diffrn_reflns_av_unetI/netI 0.0182
_diffrn_reflns_limit_h_max 9
_diffrn_reflns_limit_h_min -9
_diffrn_reflns_limit_k_max 9
_diffrn_reflns_limit_k_min -9
_diffrn_reflns_limit_l_max 20
_diffrn_reflns_limit_l_min -20
_diffrn_reflns_number 13275
_diffrn_reflns_theta_full 67.37
_diffrn_reflns_theta_max 67.37
_diffrn_reflns_theta_min 5.17
_diffrn_source 'fine-focus sealed X-ray tube'
_exptl_absorpt_coefficient_mu 6.454
_exptl_absorpt_correction_T_max 0.735
_exptl_absorpt_correction_T_min 0.236
_exptl_absorpt_correction_type analytical
_exptl_absorpt_process_details
;
   CrysAlisPro 1.171.38.43 (Rigaku Oxford Diffraction, 2015)
   Analytical numeric absorption correction based on crystal shape
;
_exptl_crystal_colour colourless
_exptl_crystal_density_diffrn 1.6146
_exptl_crystal_description needle
_exptl_crystal_F_000 552
_exptl_crystal_size_max 0.551
_exptl_crystal_size_mid 0.111
_exptl_crystal_size_min 0.059
_refine_diff_density_max 0.60
_refine_diff_density_min -0.34
_refine_ls_extinction_method none
_refine_ls_goodness_of_fit_gt 1.45
_refine_ls_goodness_of_fit_ref 1.43
_refine_ls_hydrogen_treatment mixed
_refine_ls_number_constraints 46
_refine_ls_number_parameters 133
_refine_ls_number_reflns 2016
_refine_ls_number_restraints 2
_refine_ls_R_factor_all 0.0258
_refine_ls_R_factor_gt 0.0241
_refine_ls_shift/su_max 0.0200
_refine_ls_shift/su_mean 0.0015
_refine_ls_structure_factor_coef Fsqd
_refine_ls_weighting_details w=1/(\s^2^(I)+0.0016I^2^)
_refine_ls_weighting_scheme sigma
_refine_ls_wR_factor_gt 0.0723
_refine_ls_wR_factor_ref 0.0737
_reflns_number_gt 1903
_reflns_number_total 2016
_reflns_threshold_expression I>3\s(I)
_cod_data_source_file ui5023.cif
_cod_data_source_block 1Br_3489_VE018
_cod_depositor_comments
;
The following automatic conversions were performed:

data item '_diffrn_radiation_probe' value 'X-ray' was changed to
'x-ray' in accordance with the
/home/data/users/saulius/crontab/automatic-downloads/rss-feeds/IUCr/lib/dictionaries/cif_core.dic
dictionary named 'cif_core.dic' version 2.4.2 last updated on
2011-04-26.

Automatic conversion script
Id: cif_fix_values 8170 2020-07-09 18:12:32Z antanas 

 Adding full bibliography for 2300745--2300749.cif.
;
_cod_original_sg_symbol_Hall '-P 2yabc'
_cod_database_code 2300745

loop_
_space_group_symop_id
_space_group_symop_operation_xyz
1 x,y,z
2 -x+1/2,y+1/2,-z+1/2
3 -x,-y,-z
4 x+1/2,-y+1/2,z+1/2

loop_
_atom_site_label
_atom_site_type_symbol
_atom_site_fract_x
_atom_site_fract_y
_atom_site_fract_z
_atom_site_adp_type
_atom_site_U_iso_or_equiv
_atom_site_site_symmetry_multiplicity
_atom_site_occupancy
_atom_site_calc_flag
_atom_site_refinement_flags
_atom_site_disorder_assembly
_atom_site_disorder_group
Br1 Br 0.25684(3) 0.37878(2) 0.403680(11) Uani 0.02306(10) 4 1 d . . .
S1 S 0.33932(6) 0.95123(6) 0.33969(3) Uani 0.02268(16) 4 1 d . . .
N2 N 0.2688(3) 1.0175(2) 0.48776(11) Uani 0.0270(6) 4 1 d . . .
N1 N 0.2860(2) 0.7560(2) 0.46643(10) Uani 0.0231(5) 4 1 d . . .
C1 C 0.6000(2) 0.7392(2) 0.30793(11) Uani 0.0185(6) 4 1 d . . .
C2 C 0.6721(2) 0.6623(3) 0.37295(11) Uani 0.0189(5) 4 1 d . . .
C3 C 0.8446(3) 0.6481(3) 0.38006(13) Uani 0.0219(6) 4 1 d . . .
C4 C 0.9460(3) 0.7081(3) 0.32174(13) Uani 0.0250(6) 4 1 d . . .
C5 C 0.8763(3) 0.7860(3) 0.25775(13) Uani 0.0270(6) 4 1 d . . .
C6 C 0.7042(3) 0.8018(3) 0.25070(12) Uani 0.0234(6) 4 1 d . . .
C7 C 0.4139(2) 0.7588(3) 0.29855(12) Uani 0.0209(6) 4 1 d . . .
C8 C 0.2980(2) 0.9019(2) 0.43582(12) Uani 0.0192(6) 4 1 d . . .
C9 C 0.2154(3) 0.9466(3) 0.56160(12) Uani 0.0263(6) 4 1 d . . .
C10 C 0.2476(3) 0.7657(3) 0.54990(12) Uani 0.0276(7) 4 1 d . . .
H1c2 H 0.602017 0.619225 0.412892 Uiso 0.0226 4 1 d . . .
H1c3 H 0.893985 0.59678 0.425294 Uiso 0.0263 4 1 d . . .
H1c4 H 1.0653 0.695276 0.326075 Uiso 0.03 4 1 d . . .
H1c5 H 0.946992 0.829242 0.218086 Uiso 0.0324 4 1 d . . .
H1c6 H 0.655974 0.856282 0.206066 Uiso 0.028 4 1 d . . .
H1c7 H 0.358681 0.669493 0.323364 Uiso 0.0251 4 1 d . . .
H2c7 H 0.383083 0.753427 0.244148 Uiso 0.0251 4 1 d . . .
H1c9 H 0.097617 0.964672 0.567562 Uiso 0.0315 4 1 d . . .
H2c9 H 0.285839 0.986454 0.603471 Uiso 0.0315 4 1 d . . .
H1c10 H 0.344148 0.733489 0.580407 Uiso 0.0331 4 1 d . . .
H2c10 H 0.146977 0.705805 0.559672 Uiso 0.0331 4 1 d . . .
H1n2 H 0.267(4) 1.1190(10) 0.4755(18) Uiso 0.0324 4 1 d . . .
H1n1 H 0.287(3) 0.6634(17) 0.4430(15) Uiso 0.0277 4 1 d . . .

loop_
_atom_site_aniso_label
_atom_site_aniso_type_symbol
_atom_site_aniso_U_11
_atom_site_aniso_U_22
_atom_site_aniso_U_33
_atom_site_aniso_U_12
_atom_site_aniso_U_13
_atom_site_aniso_U_23
Br1 Br 0.03932(17) 0.01138(17) 0.01851(17) 0.00067(7) 0.00133(10) 0.00001(6)
S1 S 0.0287(3) 0.0172(3) 0.0224(3) 0.00496(18) 0.00556(19) 0.00477(18)
N2 N 0.0460(10) 0.0107(9) 0.0246(10) 0.0015(7) 0.0076(8) 0.0011(7)
N1 N 0.0396(10) 0.0116(9) 0.0181(9) -0.0014(7) 0.0019(7) -0.0005(6)
C1 C 0.0247(9) 0.0136(10) 0.0172(9) 0.0008(7) 0.0008(7) -0.0020(7)
C2 C 0.0264(10) 0.0123(9) 0.0180(10) 0.0001(7) 0.0036(8) -0.0003(8)
C3 C 0.0286(10) 0.0141(10) 0.0228(10) 0.0013(8) -0.0023(8) -0.0018(8)
C4 C 0.0233(9) 0.0216(11) 0.0302(11) -0.0001(8) 0.0022(8) -0.0048(9)
C5 C 0.0306(10) 0.0253(11) 0.0254(11) -0.0043(9) 0.0084(9) -0.0016(8)
C6 C 0.0333(11) 0.0215(12) 0.0154(9) 0.0003(8) 0.0029(8) 0.0008(8)
C7 C 0.0264(10) 0.0195(11) 0.0169(9) 0.0015(8) 0.0012(7) -0.0008(7)
C8 C 0.0223(9) 0.0154(10) 0.0199(10) -0.0002(7) -0.0011(8) -0.0002(7)
C9 C 0.0397(12) 0.0181(11) 0.0211(11) -0.0006(9) 0.0027(9) -0.0017(8)
C10 C 0.0453(12) 0.0194(12) 0.0184(10) 0.0021(9) 0.0051(9) -0.0003(8)

loop_
_atom_type_symbol
_atom_type_scat_dispersion_real
_atom_type_scat_dispersion_imag
_atom_type_scat_source
C 0.0181 0.0091 'International Tables Vol C tables 4.2.6.8 and 6.1.1.1'
H 0.0000 0.0000 'International Tables Vol C tables 4.2.6.8 and 6.1.1.1'
Br -0.6763 1.2805 'International Tables Vol C tables 4.2.6.8 and 6.1.1.1'
N 0.0311 0.0180 'International Tables Vol C tables 4.2.6.8 and 6.1.1.1'
S 0.3331 0.5567 'International Tables Vol C tables 4.2.6.8 and 6.1.1.1'

loop_
_exptl_crystal_face_index_h
_exptl_crystal_face_index_k
_exptl_crystal_face_index_l
_exptl_crystal_face_perp_dist
? ? ? ?

loop_
_geom_angle_atom_site_label_1
_geom_angle_atom_site_label_2
_geom_angle_atom_site_label_3
_geom_angle_site_symmetry_1
_geom_angle_site_symmetry_2
_geom_angle_site_symmetry_3
_geom_angle
_geom_angle_publ_flag
C7 S1 C8 . . . 103.44(10) ?
C8 N2 C9 . . . 110.68(18) ?
C8 N2 H1n2 . . . 122(2) ?
C9 N2 H1n2 . . . 126(2) ?
C8 N1 C10 . . . 110.90(18) ?
C8 N1 H1n1 . . . 128.4(16) ?
C10 N1 H1n1 . . . 120.3(16) ?
C2 C1 C6 . . . 119.01(18) ?
C2 C1 C7 . . . 121.76(17) ?
C6 C1 C7 . . . 119.22(17) ?
C1 C2 C3 . . . 120.14(18) ?
C1 C2 H1c2 . . . 119.93 ?
C3 C2 H1c2 . . . 119.93 ?
C2 C3 C4 . . . 120.01(19) ?
C2 C3 H1c3 . . . 119.99 ?
C4 C3 H1c3 . . . 119.99 ?
C3 C4 C5 . . . 120.32(19) ?
C3 C4 H1c4 . . . 119.84 ?
C5 C4 H1c4 . . . 119.84 ?
C4 C5 C6 . . . 119.9(2) ?
C4 C5 H1c5 . . . 120.06 ?
C6 C5 H1c5 . . . 120.06 ?
C1 C6 C5 . . . 120.61(19) ?
C1 C6 H1c6 . . . 119.69 ?
C5 C6 H1c6 . . . 119.69 ?
S1 C7 C1 . . . 112.35(14) ?
S1 C7 H1c7 . . . 109.47 ?
S1 C7 H2c7 . . . 109.47 ?
C1 C7 H1c7 . . . 109.47 ?
C1 C7 H2c7 . . . 109.47 ?
H1c7 C7 H2c7 . . . 106.43 ?
S1 C8 N2 . . . 120.62(16) ?
S1 C8 N1 . . . 127.55(16) ?
N2 C8 N1 . . . 111.80(19) ?
N2 C9 C10 . . . 102.81(17) ?
N2 C9 H1c9 . . . 109.47 ?
N2 C9 H2c9 . . . 109.47 ?
C10 C9 H1c9 . . . 109.47 ?
C10 C9 H2c9 . . . 109.47 ?
H1c9 C9 H2c9 . . . 115.4 ?
N1 C10 C9 . . . 102.72(17) ?
N1 C10 H1c10 . . . 109.47 ?
N1 C10 H2c10 . . . 109.47 ?
C9 C10 H1c10 . . . 109.47 ?
C9 C10 H2c10 . . . 109.47 ?
H1c10 C10 H2c10 . . . 115.47 ?

loop_
_geom_bond_atom_site_label_1
_geom_bond_atom_site_label_2
_geom_bond_site_symmetry_1
_geom_bond_site_symmetry_2
_geom_bond_distance
_geom_bond_publ_flag
S1 C7 . . 1.835(2) ?
S1 C8 . . 1.734(2) ?
N2 C8 . . 1.325(3) ?
N2 C9 . . 1.463(3) ?
N2 H1n2 . . 0.860(11) ?
N1 C8 . . 1.313(3) ?
N1 C10 . . 1.470(3) ?
N1 H1n1 . . 0.860(17) ?
C1 C2 . . 1.394(3) ?
C1 C6 . . 1.397(3) ?
C1 C7 . . 1.501(3) ?
C2 C3 . . 1.386(3) ?
C2 H1c2 . . 0.96 ?
C3 C4 . . 1.389(3) ?
C3 H1c3 . . 0.96 ?
C4 C5 . . 1.377(3) ?
C4 H1c4 . . 0.96 ?
C5 C6 . . 1.384(3) ?
C5 H1c5 . . 0.96 ?
C6 H1c6 . . 0.96 ?
C7 H1c7 . . 0.96 ?
C7 H2c7 . . 0.96 ?
C9 C10 . . 1.523(3) ?
C9 H1c9 . . 0.96 ?
C9 H2c9 . . 0.96 ?
C10 H1c10 . . 0.96 ?
C10 H2c10 . . 0.96 ?

loop_
_geom_hbond_atom_site_label_D
_geom_hbond_atom_site_label_H
_geom_hbond_atom_site_label_A
_geom_hbond_site_symmetry_D
_geom_hbond_site_symmetry_H
_geom_hbond_site_symmetry_A
_geom_hbond_distance_DH
_geom_hbond_distance_HA
_geom_hbond_distance_DA
_geom_hbond_angle_DHA
_geom_hbond_publ_flag
N2 H1n2 Br1 . . 1_565 0.860(11) 2.465(17) 3.3004(19) 164(3) ?
N1 H1n1 Br1 . . . 0.860(17) 2.444(15) 3.2873(18) 167(2) ?

loop_
_geom_torsion_atom_site_label_1
_geom_torsion_atom_site_label_2
_geom_torsion_atom_site_label_3
_geom_torsion_atom_site_label_4
_geom_torsion_site_symmetry_1
_geom_torsion_site_symmetry_2
_geom_torsion_site_symmetry_3
_geom_torsion_site_symmetry_4
_geom_torsion
_geom_torsion_publ_flag
? ? ? ? ? ? ? ? ? ?

loop_
_restr_angle_atom_site_label_1
_restr_angle_site_symmetry_1
_restr_angle_atom_site_label_2
_restr_angle_site_symmetry_2
_restr_angle_atom_site_label_3
_restr_angle_site_symmetry_3
_restr_angle_target
_restr_angle_target_weight_param
? ? ? ? ? ? ? ?

loop_
_restr_distance_atom_site_label_1
_restr_distance_site_symmetry_1
_restr_distance_atom_site_label_2
_restr_distance_site_symmetry_2
_restr_distance_target
_restr_distance_target_weight_param
H1n1 . N1 . 0.86 0.001
H1n2 . N2 . 0.86 0.001

loop_
_restr_equal_angle_atom_site_label_1
_restr_equal_angle_site_symmetry_1
_restr_equal_angle_atom_site_label_2
_restr_equal_angle_site_symmetry_2
_restr_equal_angle_atom_site_label_3
_restr_equal_angle_site_symmetry_3
_restr_equal_angle_class_class_id
_restr_equal_angle_class_target_weight_param
? ? ? ? ? ? ? ?

loop_
_restr_equal_distance_atom_site_label_1
_restr_equal_distance_site_symmetry_1
_restr_equal_distance_atom_site_label_2
_restr_equal_distance_site_symmetry_2
_restr_equal_distance_class_class_id
_restr_equal_distance_class_target_weight_param
? ? ? ? ? ?

loop_
_restr_equal_torsion_atom_site_label_1
_restr_equal_torsion_site_symmetry_1
_restr_equal_torsion_atom_site_label_2
_restr_equal_torsion_site_symmetry_2
_restr_equal_torsion_atom_site_label_3
_restr_equal_torsion_site_symmetry_3
_restr_equal_torsion_atom_site_label_4
_restr_equal_torsion_site_symmetry_4
_restr_equal_torsion_class_class_id
_restr_equal_torsion_class_target_weight_param
? ? ? ? ? ? ? ? ? ?

loop_
_restr_torsion_atom_site_label_1
_restr_torsion_site_symmetry_1
_restr_torsion_atom_site_label_2
_restr_torsion_site_symmetry_2
_restr_torsion_atom_site_label_3
_restr_torsion_site_symmetry_3
_restr_torsion_atom_site_label_4
_restr_torsion_site_symmetry_4
_restr_torsion_angle_target
_restr_torsion_weight_param
? ? ? ? ? ? ? ? ? ?

loop_
_twin_individual_id
_twin_individual_mass_fraction_refined
_twin_individual_twin_matrix_11
_twin_individual_twin_matrix_12
_twin_individual_twin_matrix_13
_twin_individual_twin_matrix_21
_twin_individual_twin_matrix_22
_twin_individual_twin_matrix_23
_twin_individual_twin_matrix_31
_twin_individual_twin_matrix_32
_twin_individual_twin_matrix_33
? ? ? ? ? ? ? ? ? ? ?
